data_7126302
loop_
_publ_author_name
'Qiu, Rong-Guan'
'Chen, Xiao-Xian'
'Huang, Rui-Kang'
'Zhou, Dong-Dong'
'Xu, Wei-Jian'
'Zhang, Wei-Xiong'
'Chen, Xiao-Ming'

_publ_section_title
;
 Nitroprusside as a promising building block to assemble an
 organic-inorganic hybrid for thermo-responsive switching materials.
;
_journal_issue 41
_journal_name_full 'Chemical communications (Cambridge, England)'
_journal_page_first 5488
_journal_page_last 5491
_journal_paper_doi 10.1039/d0cc01877e
_journal_volume 56
_journal_year 2020
_chemical_formula_moiety '0.25(C20 Fe4 K4 N24 O4), 0.5(C4 H16 N2)'
_chemical_formula_sum 'C7 H8 Fe K N7 O'
_chemical_formula_weight 301.15
_space_group_crystal_system orthorhombic
_space_group_IT_number 62
_space_group_name_Hall '-P 2ac 2n'
_space_group_name_H-M_alt 'P n m a'
_atom_sites_solution_hydrogens geom
_atom_sites_solution_primary dual
_audit_creation_date 2020-02-23
_audit_creation_method
;
Olex2 1.2
(compiled 2018.05.29 svn.r3508 for OlexSys, GUI svn.r5506)
;
_audit_update_record
;
2020-02-27 deposited with the CCDC.	2020-03-27 downloaded from the CCDC.
;
_cell_angle_alpha 90
_cell_angle_beta 90
_cell_angle_gamma 90
_cell_formula_units_Z 4
_cell_length_a 10.3809(8)
_cell_length_b 8.4936(7)
_cell_length_c 14.9835(9)
_cell_measurement_reflns_used 2260
_cell_measurement_temperature 344.98(10)
_cell_measurement_theta_max 73.8820
_cell_measurement_theta_min 5.1610
_cell_volume 1321.11(17)
_computing_cell_refinement 'CrysAlisPro 1.171.38.40t (Rigaku OD, 2015)'
_computing_data_collection 'CrysAlisPro 1.171.38.40t (Rigaku OD, 2015)'
_computing_data_reduction 'CrysAlisPro 1.171.38.40t (Rigaku OD, 2015)'
_computing_molecular_graphics 'Olex2 (Dolomanov et al., 2009)'
_computing_publication_material 'Olex2 (Dolomanov et al., 2009)'
_computing_structure_refinement 'ShelXL (Sheldrick, 2015)'
_computing_structure_solution 'ShelXT (Sheldrick, 2015)'
_diffrn_ambient_environment air
_diffrn_ambient_temperature 344.98(10)
_diffrn_detector 'CCD plate'
_diffrn_detector_area_resol_mean 5.2913
_diffrn_detector_type AtlasS2
_diffrn_measured_fraction_theta_full 0.995
_diffrn_measured_fraction_theta_max 0.974
_diffrn_measurement_details
;
List of Runs (angles in degrees, time in seconds):

  # Type    Start    End  Width  t~exp~   \w     \q     \k     \f   Frames
#--------------------------------------------------------------------------
  1  \w   -114.00 -13.00   1.00    1.00    --  -41.14 -57.00   0.00  101
  2  \w    -88.00  -7.00   1.00    1.00    --  -41.14 125.00-150.00   81
  3  \w     35.00 131.00   1.00    4.00    --  107.79 -45.00  60.00   96
  4  \w     44.00 118.00   1.00    4.00    --  107.79-125.00 -90.00   74
  5  \w     35.00 109.00   1.00    4.00    --  107.79-125.00 120.00   74
  6  \w     21.00 141.00   1.00    4.00    --  107.79   0.00 -30.00  120
;
_diffrn_measurement_device 'four-circle diffractometer'
_diffrn_measurement_device_type 'SuperNova, Dual, Cu at zero, AtlasS2'
_diffrn_measurement_method '\w scans'
_diffrn_orient_matrix_type 'CrysAlisPro convention (1999,Acta A55,543-557)'
_diffrn_orient_matrix_UB_11 0.1064543000
_diffrn_orient_matrix_UB_12 0.0324094000
_diffrn_orient_matrix_UB_13 0.0693406000
_diffrn_orient_matrix_UB_21 -0.1032009000
_diffrn_orient_matrix_UB_22 0.0167474000
_diffrn_orient_matrix_UB_23 0.0734524000
_diffrn_orient_matrix_UB_31 0.0094363000
_diffrn_orient_matrix_UB_32 -0.1772634000
_diffrn_orient_matrix_UB_33 0.0195787000
_diffrn_radiation_monochromator mirror
_diffrn_radiation_probe x-ray
_diffrn_radiation_type CuK\a
_diffrn_radiation_wavelength 1.54184
_diffrn_reflns_av_R_equivalents 0.0772
_diffrn_reflns_av_unetI/netI 0.0545
_diffrn_reflns_Laue_measured_fraction_full 0.995
_diffrn_reflns_Laue_measured_fraction_max 0.974
_diffrn_reflns_limit_h_max 7
_diffrn_reflns_limit_h_min -12
_diffrn_reflns_limit_k_max 6
_diffrn_reflns_limit_k_min -10
_diffrn_reflns_limit_l_max 18
_diffrn_reflns_limit_l_min -17
_diffrn_reflns_number 4017
_diffrn_reflns_point_group_measured_fraction_full 0.995
_diffrn_reflns_point_group_measured_fraction_max 0.974
_diffrn_reflns_theta_full 67.684
_diffrn_reflns_theta_max 74.067
_diffrn_reflns_theta_min 5.183
_diffrn_source 'micro-focus sealed X-ray tube'
_diffrn_source_type 'SuperNova (Cu) X-ray Source'
_exptl_absorpt_coefficient_mu 11.975
_exptl_absorpt_correction_T_max 1.00000
_exptl_absorpt_correction_T_min 0.39379
_exptl_absorpt_correction_type multi-scan
_exptl_absorpt_process_details
;
CrysAlisPro 1.171.38.40t (Rigaku Oxford Diffraction, 2015)
Empirical absorption correction using spherical harmonics,
 implemented in SCALE3 ABSPACK scaling algorithm.
;
_exptl_crystal_colour red
_exptl_crystal_colour_primary red
_exptl_crystal_density_diffrn 1.514
_exptl_crystal_description block
_exptl_crystal_F_000 608
_exptl_crystal_size_max 0.3
_exptl_crystal_size_mid 0.25
_exptl_crystal_size_min 0.2
_refine_diff_density_max 0.987
_refine_diff_density_min -1.105
_refine_diff_density_rms 0.139
_refine_ls_extinction_coef 0.0046(10)
_refine_ls_extinction_expression Fc^*^=kFc[1+0.001xFc^2^\l^3^/sin(2\q)]^-1/4^
_refine_ls_extinction_method 'SHELXL-2014/7 (Sheldrick 2014'
_refine_ls_goodness_of_fit_ref 1.106
_refine_ls_hydrogen_treatment constr
_refine_ls_matrix_type full
_refine_ls_number_parameters 100
_refine_ls_number_reflns 1398
_refine_ls_number_restraints 12
_refine_ls_restrained_S_all 1.110
_refine_ls_R_factor_all 0.0668
_refine_ls_R_factor_gt 0.0638
_refine_ls_shift/su_max 0.000
_refine_ls_shift/su_mean 0.000
_refine_ls_structure_factor_coef Fsqd
_refine_ls_weighting_details 'w=1/[\s^2^(Fo^2^)+(0.1393P)^2^] where P=(Fo^2^+2Fc^2^)/3'
_refine_ls_weighting_scheme calc
_refine_ls_wR_factor_gt 0.1839
_refine_ls_wR_factor_ref 0.1885
_reflns_Friedel_coverage 0.000
_reflns_number_gt 1296
_reflns_number_total 1398
_reflns_threshold_expression 'I > 2\s(I)'
_cod_data_source_file d0cc01877e2.cif
_cod_data_source_block 1_345k
_cod_depositor_comments 'Adding full bibliography for 7126293--7126304.cif.'
_cod_database_code 7126302
_shelx_shelxl_version_number 2014/7
_chemical_oxdiff_formula 'C H N O Fe K'
_shelx_space_group_comment
;
The symmetry employed for this shelxl refinement is uniquely defined
by the following loop, which should always be used as a source of
symmetry information in preference to the above space-group names.
They are only intended as comments.
;
_shelx_estimated_absorpt_t_max 0.198
_shelx_estimated_absorpt_t_min 0.124
_reflns_odcompleteness_completeness 97.46
_reflns_odcompleteness_iscentric 1
_reflns_odcompleteness_theta 73.90
_olex2_refinement_description
;
1. Fixed Uiso
 At 1.2 times of:
  All N(H,H) groups
 At 1.5 times of:
  All C(H,H,H) groups
2. Uiso/Uaniso restraints and constraints
C1 \\sim C2 \\sim N1: within 2A with sigma of 0.01 and sigma for terminal atoms
of 0.02
3. Others
 Fixed Sof: H1a(0.5) H1b(0.5) C2(0.5) H2a(0.5) H2b(0.5) H2c(0.5) C1(0.5)
 H1c(0.5) H1d(0.5) H1e(0.5)
4.a Secondary CH2 refined with riding coordinates:
 N1(H1a,H1b)
4.b Idealised Me refined as rotating group:
 C2(H2a,H2b,H2c), C1(H1c,H1d,H1e)
;
_olex2_submission_special_instructions 'No special instructions were received'
_oxdiff_exptl_absorpt_empirical_details
;
Empirical correction (ABSPACK) includes:
- Absorption correction using spherical harmonics
- Frame scaling
;
_oxdiff_exptl_absorpt_empirical_full_max 4.052
_oxdiff_exptl_absorpt_empirical_full_min 0.431

loop_
_space_group_symop_operation_xyz
'x, y, z'
'-x+1/2, -y, z+1/2'
'-x, y+1/2, -z'
'x+1/2, -y+1/2, -z+1/2'
'-x, -y, -z'
'x-1/2, y, -z-1/2'
'x, -y-1/2, z'
'-x-1/2, y-1/2, z-1/2'

loop_
_atom_site_label
_atom_site_type_symbol
_atom_site_fract_x
_atom_site_fract_y
_atom_site_fract_z
_atom_site_U_iso_or_equiv
_atom_site_adp_type
_atom_site_occupancy
_atom_site_site_symmetry_order
_atom_site_calc_flag
_atom_site_refinement_flags_posn
_atom_site_refinement_flags_adp
_atom_site_refinement_flags_occupancy
_atom_site_disorder_assembly
_atom_site_disorder_group
Fe1 Fe 0.64128(6) 0.7500 0.44863(4) 0.0247(4) Uani 1 2 d S T P . .
K1 K 0.82910(14) 0.2500 0.67721(8) 0.0429(4) Uani 1 2 d S T P . .
N5 N 0.5010(4) 0.7500 0.5008(3) 0.0329(9) Uani 1 2 d S T P . .
O1 O 0.4054(5) 0.7500 0.5380(3) 0.0570(12) Uani 1 2 d S T P . .
N2 N 0.5700(5) 0.5012(5) 0.3069(2) 0.0543(10) Uani 1 1 d . . . . .
C3 C 0.5943(4) 0.5898(4) 0.3609(2) 0.0352(8) Uani 1 1 d . . . . .
N4 N 0.7591(5) 0.4974(6) 0.5697(3) 0.0706(13) Uani 1 1 d . . . . .
C4 C 0.8077(6) 0.7500 0.3894(4) 0.0460(13) Uani 1 2 d S T P . .
C5 C 0.7155(4) 0.5893(5) 0.5247(3) 0.0400(9) Uani 1 1 d . . . . .
N3 N 0.9030(7) 0.7500 0.3539(6) 0.088(3) Uani 1 2 d S T P . .
N1 N 0.4625(5) 0.2500 0.1950(4) 0.0516(13) Uani 1 2 d S TU P . .
H1A H 0.4955 0.3328 0.2233 0.062 Uiso 0.5 1 calc R . . A -1
H1B H 0.5144 0.1684 0.2044 0.062 Uiso 0.5 1 calc R . . A -1
C2 C 0.3349(13) 0.2146(18) 0.2324(10) 0.081(5) Uani 0.5 1 d . U . B -1
H2A H 0.2762 0.2982 0.2178 0.122 Uiso 0.5 1 calc GR . . B -1
H2B H 0.3414 0.2051 0.2961 0.122 Uiso 0.5 1 calc GR . . B -1
H2C H 0.3037 0.1175 0.2078 0.122 Uiso 0.5 1 calc GR . . B -1
C1 C 0.4581(13) 0.283(2) 0.1006(7) 0.079(5) Uani 0.5 1 d . U . B -1
H1C H 0.4339 0.3908 0.0915 0.118 Uiso 0.5 1 calc GR . . B -1
H1D H 0.3960 0.2152 0.0726 0.118 Uiso 0.5 1 calc GR . . B -1
H1E H 0.5415 0.2646 0.0749 0.118 Uiso 0.5 1 calc GR . . B -1

loop_
_atom_site_aniso_label
_atom_site_aniso_U_11
_atom_site_aniso_U_22
_atom_site_aniso_U_33
_atom_site_aniso_U_23
_atom_site_aniso_U_13
_atom_site_aniso_U_12
Fe1 0.0432(5) 0.0156(5) 0.0152(5) 0.000 -0.0014(2) 0.000
K1 0.0715(8) 0.0289(7) 0.0284(7) 0.000 -0.0154(5) 0.000
N5 0.049(2) 0.023(2) 0.0269(18) 0.000 -0.0015(16) 0.000
O1 0.061(3) 0.047(3) 0.063(3) 0.000 0.023(2) 0.000
N2 0.096(3) 0.033(2) 0.0336(16) -0.0111(14) -0.0049(19) -0.012(2)
C3 0.063(2) 0.0203(17) 0.0228(16) 0.0056(13) 0.0012(14) -0.0037(14)
N4 0.095(3) 0.062(3) 0.055(3) 0.026(2) -0.012(2) 0.025(3)
C4 0.057(3) 0.049(4) 0.032(3) 0.000 0.001(2) 0.000
C5 0.061(2) 0.032(2) 0.0269(17) 0.0017(15) -0.0020(16) 0.0077(16)
N3 0.065(4) 0.121(7) 0.078(5) 0.000 0.033(4) 0.000
N1 0.059(3) 0.037(3) 0.059(3) 0.000 -0.021(2) 0.000
C2 0.091(6) 0.069(13) 0.083(7) 0.027(7) 0.019(6) 0.002(6)
C1 0.096(6) 0.079(15) 0.061(5) 0.008(6) 0.012(5) -0.006(6)

loop_
_atom_type_symbol
_atom_type_description
_atom_type_scat_dispersion_real
_atom_type_scat_dispersion_imag
_atom_type_scat_source
C C 0.0181 0.0091 'International Tables Vol C Tables 4.2.6.8 and 6.1.1.4'
H H 0.0000 0.0000 'International Tables Vol C Tables 4.2.6.8 and 6.1.1.4'
Fe Fe -1.1336 3.1974 'International Tables Vol C Tables 4.2.6.8 and 6.1.1.4'
K K 0.3868 1.0657 'International Tables Vol C Tables 4.2.6.8 and 6.1.1.4'
N N 0.0311 0.0180 'International Tables Vol C Tables 4.2.6.8 and 6.1.1.4'
O O 0.0492 0.0322 'International Tables Vol C Tables 4.2.6.8 and 6.1.1.4'

loop_
_geom_angle_atom_site_label_1
_geom_angle_atom_site_label_2
_geom_angle_atom_site_label_3
_geom_angle
_geom_angle_site_symmetry_1
_geom_angle_site_symmetry_3
_geom_angle_publ_flag
N5 Fe1 C3 95.66(16) . . ?
N5 Fe1 C3 95.66(15) . 7_575 ?
N5 Fe1 C4 178.9(2) . . ?
N5 Fe1 C5 94.12(16) . . ?
N5 Fe1 C5 94.12(16) . 7_575 ?
C3 Fe1 C3 88.3(2) 7_575 . ?
C4 Fe1 C3 85.10(17) . 7_575 ?
C4 Fe1 C3 85.10(17) . . ?
C5 Fe1 C3 170.21(17) 7_575 . ?
C5 Fe1 C3 90.26(17) . . ?
C5 Fe1 C3 90.26(17) 7_575 7_575 ?
C5 Fe1 C3 170.22(17) . 7_575 ?
C5 Fe1 C4 85.14(18) 7_575 . ?
C5 Fe1 C4 85.14(18) . . ?
C5 Fe1 C5 89.5(2) 7_575 . ?
N2 K1 N2 87.48(15) 2_665 8_756 ?
N2 K1 C3 20.86(9) 2_665 2_665 ?
N2 K1 C3 70.04(9) 8_756 2_665 ?
N2 K1 C3 70.04(9) 2_665 8_756 ?
N2 K1 C3 20.86(9) 8_756 8_756 ?
N2 K1 C4 63.83(10) 2_665 2_665 ?
N2 K1 C4 63.83(10) 8_756 2_665 ?
C3 K1 C3 50.80(14) 2_665 8_756 ?
C3 K1 C4 46.36(11) 2_665 2_665 ?
C3 K1 C4 46.36(11) 8_756 2_665 ?
N4 K1 N2 86.25(14) . 2_665 ?
N4 K1 N2 173.21(15) . 8_756 ?
N4 K1 N2 86.25(14) 7_565 8_756 ?
N4 K1 N2 173.21(15) 7_565 2_665 ?
N4 K1 C3 104.30(13) 7_565 8_756 ?
N4 K1 C3 104.30(13) . 2_665 ?
N4 K1 C3 154.65(13) . 8_756 ?
N4 K1 C3 154.65(13) 7_565 2_665 ?
N4 K1 N4 99.9(2) 7_565 . ?
N4 K1 C4 115.31(13) 7_565 2_665 ?
N4 K1 C4 115.31(13) . 2_665 ?
N4 K1 N3 99.46(17) . 5_766 ?
N4 K1 N3 99.46(17) 7_565 5_766 ?
N3 K1 N2 76.53(16) 5_766 2_665 ?
N3 K1 N2 76.53(16) 5_766 8_756 ?
N3 K1 C3 84.03(18) 5_766 2_665 ?
N3 K1 C3 84.03(18) 5_766 8_756 ?
N3 K1 C4 123.6(2) 5_766 2_665 ?
O1 N5 Fe1 179.0(5) . . ?
C3 N2 K1 85.3(3) . 2_664 ?
Fe1 C3 K1 102.86(13) . 2_664 ?
N2 C3 Fe1 176.6(3) . . ?
N2 C3 K1 73.8(3) . 2_664 ?
C5 N4 K1 171.1(5) . . ?
Fe1 C4 K1 93.1(2) . 2_664 ?
N3 C4 Fe1 178.9(7) . . ?
N3 C4 K1 85.8(6) . 2_664 ?
N4 C5 Fe1 179.1(5) . . ?
C4 N3 K1 161.2(8) . 5_766 ?
H1A N1 H1B 107.8 . . ?
C2 N1 H1A 109.1 . . ?
C2 N1 H1B 109.1 . . ?
C1 N1 H1A 109.1 . . ?
C1 N1 H1B 109.1 . . ?
C1 N1 C2 112.7(8) . . ?
N1 C2 H2A 109.5 . . ?
N1 C2 H2B 109.5 . . ?
N1 C2 H2C 109.5 . . ?
H2A C2 H2B 109.5 . . ?
H2A C2 H2C 109.5 . . ?
H2B C2 H2C 109.5 . . ?
N1 C1 H1C 109.5 . . ?
N1 C1 H1D 109.5 . . ?
N1 C1 H1E 109.5 . . ?
H1C C1 H1D 109.5 . . ?
H1C C1 H1E 109.5 . . ?
H1D C1 H1E 109.5 . . ?

loop_
_geom_bond_atom_site_label_1
_geom_bond_atom_site_label_2
_geom_bond_distance
_geom_bond_site_symmetry_2
_geom_bond_publ_flag
Fe1 N5 1.653(5) . ?
Fe1 C3 1.954(4) . ?
Fe1 C3 1.954(4) 7_575 ?
Fe1 C4 1.942(6) . ?
Fe1 C5 1.938(4) 7_575 ?
Fe1 C5 1.938(4) . ?
K1 N2 3.056(4) 8_756 ?
K1 N2 3.056(4) 2_665 ?
K1 C3 3.172(3) 2_665 ?
K1 C3 3.172(3) 8_756 ?
K1 N4 2.746(4) 7_565 ?
K1 N4 2.746(4) . ?
K1 C4 3.482(6) 2_665 ?
K1 N3 2.819(7) 5_766 ?
N5 O1 1.138(6) . ?
N2 K1 3.056(4) 2_664 ?
N2 C3 1.133(5) . ?
C3 K1 3.172(3) 2_664 ?
N4 C5 1.126(6) . ?
C4 K1 3.482(6) 2_664 ?
C4 N3 1.124(10) . ?
N3 K1 2.819(7) 5_766 ?
N1 H1A 0.8900 . ?
N1 H1B 0.8900 . ?
N1 C2 1.469(13) . ?
N1 C1 1.442(12) . ?
C2 H2A 0.9600 . ?
C2 H2B 0.9600 . ?
C2 H2C 0.9600 . ?
C1 H1C 0.9600 . ?
C1 H1D 0.9600 . ?
C1 H1E 0.9600 . ?
